data_4515865
loop_
_publ_author_name
'Ramu, Gopathi'
'Hari Krishna, Namballa'
'Pawar, Gaurav'
'Visweswara Sastry, K. N.'
'Nanubolu, Jagadeesh Babu'
'Nagendra Babu, Bathini'

_publ_section_title
;
 Solvent-Controlled, Tunable Domino Reaction of 3-Ylideneoxindoles with in
 Situ-Generated \a-Aryldiazomethanes: A Facile Access to
 3-Spirocyclopropyl-2-oxindole and Pyrazoloquinazolinone Scaffolds.
;
_journal_issue 10
_journal_name_full 'ACS omega'
_journal_page_first 12349
_journal_page_last 12360
_journal_paper_doi 10.1021/acsomega.8b01857
_journal_volume 3
_journal_year 2018
_chemical_formula_moiety '2(C19 H14 N4 O5)'
_chemical_formula_sum 'C38 H28 N8 O10'
_chemical_formula_weight 756.68
_space_group_crystal_system monoclinic
_space_group_IT_number 14
_space_group_name_Hall '-P 2ybc'
_space_group_name_H-M_alt 'P 1 21/c 1'
_atom_sites_solution_hydrogens mixed
_audit_creation_method SHELXL-2017/1
_cell_angle_alpha 90
_cell_angle_beta 103.633(4)
_cell_angle_gamma 90
_cell_formula_units_Z 4
_cell_length_a 10.5066(7)
_cell_length_b 35.890(3)
_cell_length_c 9.3401(7)
_cell_measurement_reflns_used 5868
_cell_measurement_temperature 293(2)
_cell_measurement_theta_max 24.875
_cell_measurement_theta_min 2.266
_cell_volume 3422.8(5)
_computing_cell_refinement '<i>SAINT</i> (Bruker, 2016)'
_computing_data_collection '<i>APEX3</i> (Bruker, 2016)'
_computing_data_reduction 'Bruker SAINT'
_computing_molecular_graphics 'Bruker SHELXTL'
_computing_publication_material 'Bruker SHELXTL'
_computing_structure_refinement '<i>SHELXL2014</i> (Sheldrick, 2015)'
_computing_structure_solution '<i>SHELXT</i> (Sheldrick, 2015)'
_diffrn_ambient_temperature 293(2)
_diffrn_measured_fraction_theta_full 0.995
_diffrn_measured_fraction_theta_max 0.995
_diffrn_measurement_device_type 'Bruker D8 QUEST PHOTON-100'
_diffrn_measurement_method '\w and \f'
_diffrn_radiation_type MoK\a
_diffrn_radiation_wavelength 0.71073
_diffrn_reflns_av_R_equivalents 0.0539
_diffrn_reflns_av_unetI/netI 0.0637
_diffrn_reflns_Laue_measured_fraction_full 0.995
_diffrn_reflns_Laue_measured_fraction_max 0.995
_diffrn_reflns_limit_h_max 12
_diffrn_reflns_limit_h_min -12
_diffrn_reflns_limit_k_max 44
_diffrn_reflns_limit_k_min -44
_diffrn_reflns_limit_l_max 11
_diffrn_reflns_limit_l_min -11
_diffrn_reflns_number 23963
_diffrn_reflns_point_group_measured_fraction_full 0.995
_diffrn_reflns_point_group_measured_fraction_max 0.995
_diffrn_reflns_theta_full 25.242
_diffrn_reflns_theta_max 25.997
_diffrn_reflns_theta_min 2.295
_exptl_absorpt_coefficient_mu 0.109
_exptl_absorpt_correction_T_max 0.979
_exptl_absorpt_correction_T_min 0.955
_exptl_absorpt_correction_type multi-scan
_exptl_absorpt_process_details 'SADABS 2014/5'
_exptl_crystal_density_diffrn 1.468
_exptl_crystal_description Needle
_exptl_crystal_F_000 1568
_exptl_crystal_size_max 0.370
_exptl_crystal_size_mid 0.290
_exptl_crystal_size_min 0.170
_refine_diff_density_max 0.260
_refine_diff_density_min -0.279
_refine_diff_density_rms 0.054
_refine_ls_extinction_method none
_refine_ls_goodness_of_fit_ref 1.011
_refine_ls_hydrogen_treatment mixed
_refine_ls_matrix_type full
_refine_ls_number_parameters 555
_refine_ls_number_reflns 6685
_refine_ls_number_restraints 40
_refine_ls_restrained_S_all 1.010
_refine_ls_R_factor_all 0.1255
_refine_ls_R_factor_gt 0.0631
_refine_ls_shift/su_max 0.000
_refine_ls_shift/su_mean 0.000
_refine_ls_structure_factor_coef Fsqd
_refine_ls_weighting_details 'w=1/[\s^2^(Fo^2^)+(0.1000P)^2^] where P=(Fo^2^+2Fc^2^)/3'
_refine_ls_weighting_scheme calc
_refine_ls_wR_factor_gt 0.1484
_refine_ls_wR_factor_ref 0.1786
_reflns_Friedel_coverage 0.000
_reflns_number_gt 3842
_reflns_number_total 6685
_reflns_threshold_expression 'I > 2\s(I)'
_cod_data_source_file ao8b01857_si_003.cif
_cod_data_source_block KA314_0m-auto
_cod_original_cell_volume 3422.7(4)
_cod_original_sg_symbol_H-M 'P 21/c'
_cod_database_code 4515865
_shelx_shelxl_version_number 2017/1
_shelx_space_group_comment
;
The symmetry employed for this shelxl refinement is uniquely defined
by the following loop, which should always be used as a source of
symmetry information in preference to the above space-group names.
They are only intended as comments.
;
_shelx_estimated_absorpt_t_min 0.961
_shelx_estimated_absorpt_t_max 0.982

loop_
_space_group_symop_operation_xyz
'x, y, z'
'-x, y+1/2, -z+1/2'
'-x, -y, -z'
'x, -y-1/2, z-1/2'

loop_
_atom_site_label
_atom_site_type_symbol
_atom_site_fract_x
_atom_site_fract_y
_atom_site_fract_z
_atom_site_U_iso_or_equiv
_atom_site_adp_type
_atom_site_occupancy
_atom_site_site_symmetry_order
_atom_site_calc_flag
_atom_site_refinement_flags_posn
_atom_site_refinement_flags_adp
_atom_site_refinement_flags_occupancy
_atom_site_disorder_assembly
_atom_site_disorder_group
C1 C 0.1522(3) 0.46499(8) 0.5561(3) 0.0455(7) Uani 1 1 d . . . . .
H5N H 0.349(3) 0.5137(9) 0.600(3) 0.069(9) Uiso 1 1 d . . . . .
C2 C -0.0014(3) 0.46540(8) 0.3164(3) 0.0463(7) Uani 1 1 d . . . . .
H1N H 0.159(3) 0.4956(8) 0.386(3) 0.064(9) Uiso 1 1 d . . . . .
C3 C -0.0329(3) 0.48060(9) 0.1764(3) 0.0581(8) Uani 1 1 d . . . . .
H3 H 0.018857 0.499427 0.151647 0.070 Uiso 1 1 calc R U . . .
C4 C -0.1396(3) 0.46808(9) 0.0747(3) 0.0622(9) Uani 1 1 d . . . . .
H4 H -0.159395 0.478060 -0.019900 0.075 Uiso 1 1 calc R U . . .
C5 C -0.2179(3) 0.44081(9) 0.1112(3) 0.0597(8) Uani 1 1 d . . . . .
H5 H -0.291259 0.432634 0.041836 0.072 Uiso 1 1 calc R U . . .
C6 C -0.1884(3) 0.42565(8) 0.2493(3) 0.0526(8) Uani 1 1 d . . . . .
H6 H -0.242199 0.407228 0.272929 0.063 Uiso 1 1 calc R U . . .
C7 C -0.0789(2) 0.43734(7) 0.3551(3) 0.0410(6) Uani 1 1 d . . . . .
C8 C -0.0390(2) 0.42283(7) 0.5025(3) 0.0403(6) Uani 1 1 d . . . . .
C9 C -0.0815(2) 0.39605(7) 0.5850(3) 0.0389(6) Uani 1 1 d . . . . .
C10 C 0.0083(2) 0.39700(7) 0.7240(3) 0.0420(7) Uani 1 1 d . . . . .
C11 C 0.0010(2) 0.37586(8) 0.8557(3) 0.0420(7) Uani 1 1 d . . . . .
C12 C -0.1163(3) 0.37370(9) 0.8961(3) 0.0563(8) Uani 1 1 d . . . . .
H12 H -0.189143 0.386030 0.840321 0.068 Uiso 1 1 calc R U . . .
C13 C -0.1276(3) 0.35368(10) 1.0170(3) 0.0637(9) Uani 1 1 d . . . . .
H13 H -0.206909 0.352523 1.044676 0.076 Uiso 1 1 calc R U . . .
C14 C -0.0201(3) 0.33548(8) 1.0960(3) 0.0550(8) Uani 1 1 d . . . . .
C15 C 0.0986(3) 0.33714(9) 1.0617(3) 0.0602(8) Uani 1 1 d . . . . .
H15 H 0.170626 0.324660 1.118426 0.072 Uiso 1 1 calc R U . . .
C16 C 0.1093(3) 0.35776(8) 0.9410(3) 0.0512(8) Uani 1 1 d . . . . .
H16 H 0.189812 0.359589 0.916316 0.061 Uiso 1 1 calc R U . . .
C17 C -0.1901(3) 0.36955(8) 0.5399(3) 0.0418(7) Uani 1 1 d . . . . .
C18 C -0.251(2) 0.3099(9) 0.572(4) 0.072(5) Uani 0.51(3) 1 d . U P A 1
H18A H -0.303232 0.311911 0.471945 0.086 Uiso 0.51(3) 1 calc R U P A 1
H18B H -0.307945 0.313148 0.639172 0.086 Uiso 0.51(3) 1 calc R U P A 1
C19 C -0.1817(14) 0.2711(4) 0.597(3) 0.089(5) Uani 0.51(3) 1 d . U P A 1
H19A H -0.126291 0.269983 0.694702 0.134 Uiso 0.51(3) 1 calc R U P A 1
H19B H -0.129657 0.267591 0.526259 0.134 Uiso 0.51(3) 1 calc R U P A 1
H19C H -0.246555 0.251757 0.585477 0.134 Uiso 0.51(3) 1 calc R U P A 1
C18D C -0.249(2) 0.3038(10) 0.568(4) 0.062(4) Uani 0.49(3) 1 d . U P A 2
H18C H -0.336625 0.311542 0.572030 0.074 Uiso 0.49(3) 1 calc R U P A 2
H18D H -0.251835 0.292817 0.472822 0.074 Uiso 0.49(3) 1 calc R U P A 2
C19D C -0.1977(17) 0.2784(5) 0.682(3) 0.107(6) Uani 0.49(3) 1 d . U P A 2
H19D H -0.250101 0.256204 0.669218 0.161 Uiso 0.49(3) 1 calc R U P A 2
H19E H -0.198603 0.289517 0.775698 0.161 Uiso 0.49(3) 1 calc R U P A 2
H19F H -0.109284 0.272200 0.680177 0.161 Uiso 0.49(3) 1 calc R U P A 2
C20 C 0.3669(3) 0.54455(8) 0.4251(3) 0.0448(7) Uani 1 1 d . . . . .
C21 C 0.5146(3) 0.54190(8) 0.6670(3) 0.0455(7) Uani 1 1 d . . . . .
C22 C 0.5376(3) 0.52553(8) 0.8058(3) 0.0558(8) Uani 1 1 d . . . . .
H22 H 0.479073 0.508165 0.827237 0.067 Uiso 1 1 calc R U . . .
C23 C 0.6472(3) 0.53525(9) 0.9103(3) 0.0591(8) Uani 1 1 d . . . . .
H23 H 0.663007 0.524546 1.003484 0.071 Uiso 1 1 calc R U . . .
C24 C 0.7340(3) 0.56074(9) 0.8783(3) 0.0576(8) Uani 1 1 d . . . . .
H24 H 0.809321 0.566682 0.949436 0.069 Uiso 1 1 calc R U . . .
C25 C 0.7113(3) 0.57740(8) 0.7438(3) 0.0504(7) Uani 1 1 d . . . . .
H25 H 0.770762 0.594792 0.724703 0.061 Uiso 1 1 calc R U . . .
C26 C 0.5992(2) 0.56872(7) 0.6332(3) 0.0413(7) Uani 1 1 d . . . . .
C27 C 0.5632(2) 0.58522(7) 0.4884(3) 0.0388(6) Uani 1 1 d . . . . .
C28 C 0.6064(2) 0.61348(7) 0.4101(3) 0.0393(6) Uani 1 1 d . . . . .
C29 C 0.5154(2) 0.61422(7) 0.2713(3) 0.0398(6) Uani 1 1 d . . . . .
C30 C 0.5092(2) 0.63815(7) 0.1409(3) 0.0387(6) Uani 1 1 d . . . . .
C31 C 0.4923(3) 0.67628(8) 0.1452(3) 0.0496(7) Uani 1 1 d . . . . .
H31 H 0.484452 0.687476 0.232541 0.059 Uiso 1 1 calc R U . . .
C32 C 0.4870(3) 0.69781(8) 0.0231(3) 0.0536(8) Uani 1 1 d . . . . .
H32 H 0.474140 0.723409 0.026053 0.064 Uiso 1 1 calc R U . . .
C33 C 0.5010(3) 0.68083(9) -0.1039(3) 0.0502(7) Uani 1 1 d . . . . .
C34 C 0.5151(3) 0.64330(10) -0.1131(3) 0.0598(8) Uani 1 1 d . . . . .
H34 H 0.522507 0.632271 -0.200853 0.072 Uiso 1 1 calc R U . . .
C35 C 0.5181(3) 0.62187(8) 0.0106(3) 0.0532(8) Uani 1 1 d . . . . .
H35 H 0.526173 0.596131 0.005455 0.064 Uiso 1 1 calc R U . . .
C36 C 0.7233(3) 0.63715(8) 0.4570(3) 0.0487(7) Uani 1 1 d . . . . .
C37 C 0.8270(11) 0.6918(4) 0.3927(14) 0.073(3) Uani 0.751(14) 1 d . U P B 1
H37A H 0.892375 0.684747 0.480258 0.088 Uiso 0.751(14) 1 calc R U P B 1
H37B H 0.870100 0.693836 0.311943 0.088 Uiso 0.751(14) 1 calc R U P B 1
C38 C 0.7752(6) 0.72632(16) 0.4160(13) 0.104(3) Uani 0.751(14) 1 d . U P B 1
H38A H 0.708812 0.733187 0.330540 0.156 Uiso 0.751(14) 1 calc R U P B 1
H38B H 0.843578 0.744682 0.433471 0.156 Uiso 0.751(14) 1 calc R U P B 1
H38C H 0.737473 0.724919 0.499942 0.156 Uiso 0.751(14) 1 calc R U P B 1
C37D C 0.839(4) 0.6871(13) 0.385(3) 0.056(6) Uani 0.249(14) 1 d . U P B 2
H37C H 0.913007 0.675045 0.359563 0.067 Uiso 0.249(14) 1 calc R U P B 2
H37D H 0.863837 0.694604 0.488111 0.067 Uiso 0.249(14) 1 calc R U P B 2
C38D C 0.7935(18) 0.7202(5) 0.287(3) 0.098(8) Uani 0.249(14) 1 d . U P B 2
H38D H 0.855065 0.740245 0.313838 0.147 Uiso 0.249(14) 1 calc R U P B 2
H38E H 0.709116 0.728113 0.298412 0.147 Uiso 0.249(14) 1 calc R U P B 2
H38F H 0.787329 0.713338 0.186343 0.147 Uiso 0.249(14) 1 calc R U P B 2
N1 N 0.1085(2) 0.47790(7) 0.4183(3) 0.0493(6) Uani 1 1 d . . . . .
N2 N 0.0715(2) 0.43773(6) 0.5937(2) 0.0434(6) Uani 1 1 d . . . . .
N3 N 0.1014(2) 0.42205(6) 0.7304(2) 0.0463(6) Uani 1 1 d . . . . .
N4 N -0.0340(4) 0.31302(10) 1.2216(3) 0.0799(9) Uani 1 1 d . . . . .
N5 N 0.4042(2) 0.53127(7) 0.5619(3) 0.0492(6) Uani 1 1 d . . . . .
N6 N 0.45350(19) 0.57118(6) 0.3935(2) 0.0402(5) Uani 1 1 d . . . . .
N7 N 0.4235(2) 0.58871(6) 0.2605(2) 0.0442(6) Uani 1 1 d . . . . .
N8 N 0.5037(3) 0.70373(10) -0.2326(3) 0.0726(8) Uani 1 1 d . . . . .
O1 O 0.2518(2) 0.47542(5) 0.6423(2) 0.0580(6) Uani 1 1 d . . . . .
O2 O 0.0474(3) 0.28932(8) 1.2670(3) 0.1044(10) Uani 1 1 d . . . . .
O3 O -0.1269(4) 0.31863(10) 1.2738(3) 0.1228(12) Uani 1 1 d . . . . .
O4 O -0.29623(18) 0.37620(6) 0.4634(2) 0.0583(6) Uani 1 1 d . . . . .
O5 O -0.15437(17) 0.33645(5) 0.5981(2) 0.0491(5) Uani 1 1 d . . . . .
O6 O 0.26851(19) 0.53502(5) 0.3353(2) 0.0551(5) Uani 1 1 d . . . . .
O7 O 0.5518(3) 0.69056(10) -0.3267(3) 0.1078(10) Uani 1 1 d . . . . .
O8 O 0.4591(3) 0.73484(9) -0.2375(3) 0.1033(10) Uani 1 1 d . . . . .
O9 O 0.8082(2) 0.63312(7) 0.5643(3) 0.0920(9) Uani 1 1 d . . . . .
O10 O 0.7267(2) 0.66287(6) 0.3586(2) 0.0702(7) Uani 1 1 d . . . . .

loop_
_atom_site_aniso_label
_atom_site_aniso_U_11
_atom_site_aniso_U_22
_atom_site_aniso_U_33
_atom_site_aniso_U_23
_atom_site_aniso_U_13
_atom_site_aniso_U_12
C1 0.0512(18) 0.0337(16) 0.0559(19) -0.0004(15) 0.0213(15) 0.0011(14)
C2 0.0475(17) 0.0491(18) 0.0453(17) 0.0030(15) 0.0170(14) 0.0107(14)
C3 0.060(2) 0.062(2) 0.059(2) 0.0193(17) 0.0286(17) 0.0098(16)
C4 0.066(2) 0.072(2) 0.0521(19) 0.0213(18) 0.0213(17) 0.0174(18)
C5 0.064(2) 0.067(2) 0.0461(18) 0.0110(16) 0.0086(15) 0.0111(17)
C6 0.0602(19) 0.0500(18) 0.0464(18) 0.0036(15) 0.0101(15) 0.0039(15)
C7 0.0483(16) 0.0369(15) 0.0397(16) 0.0038(13) 0.0142(13) 0.0066(13)
C8 0.0425(15) 0.0380(16) 0.0414(15) 0.0011(13) 0.0119(13) 0.0059(12)
C9 0.0427(15) 0.0374(15) 0.0362(15) 0.0011(13) 0.0086(12) 0.0015(12)
C10 0.0455(16) 0.0396(16) 0.0405(16) 0.0003(13) 0.0093(13) -0.0003(13)
C11 0.0452(16) 0.0444(16) 0.0340(14) -0.0005(13) 0.0046(12) -0.0038(13)
C12 0.0536(18) 0.073(2) 0.0421(17) 0.0051(16) 0.0105(14) 0.0111(16)
C13 0.062(2) 0.084(2) 0.0497(19) -0.0016(18) 0.0212(16) -0.0027(18)
C14 0.080(2) 0.0487(19) 0.0358(16) -0.0010(14) 0.0137(16) -0.0123(17)
C15 0.067(2) 0.056(2) 0.0507(19) 0.0090(16) -0.0002(16) -0.0028(16)
C16 0.0451(16) 0.0553(19) 0.0495(18) 0.0061(15) 0.0036(14) -0.0063(14)
C17 0.0414(16) 0.0477(18) 0.0369(15) 0.0033(14) 0.0107(13) 0.0022(13)
C18 0.076(9) 0.046(10) 0.092(8) 0.008(7) 0.017(7) -0.020(6)
C19 0.085(6) 0.048(5) 0.132(14) 0.008(7) 0.021(7) -0.013(4)
C18D 0.039(6) 0.044(10) 0.099(8) -0.001(6) 0.010(6) -0.019(5)
C19D 0.098(8) 0.064(8) 0.159(14) 0.035(9) 0.028(10) -0.014(7)
C20 0.0463(17) 0.0387(16) 0.0525(19) -0.0017(15) 0.0179(15) 0.0037(14)
C21 0.0469(16) 0.0406(16) 0.0510(18) 0.0024(14) 0.0159(14) 0.0085(14)
C22 0.061(2) 0.0498(19) 0.061(2) 0.0094(16) 0.0222(17) 0.0101(15)
C23 0.070(2) 0.056(2) 0.0515(19) 0.0097(16) 0.0148(17) 0.0166(17)
C24 0.0596(19) 0.061(2) 0.0472(19) 0.0007(16) 0.0026(15) 0.0129(17)
C25 0.0499(17) 0.0507(18) 0.0490(18) 0.0008(15) 0.0082(14) 0.0045(14)
C26 0.0427(15) 0.0375(15) 0.0454(16) -0.0009(13) 0.0136(13) 0.0102(13)
C27 0.0339(14) 0.0345(15) 0.0488(16) -0.0045(13) 0.0112(12) 0.0076(11)
C28 0.0354(14) 0.0355(15) 0.0471(16) -0.0022(13) 0.0100(12) 0.0033(12)
C29 0.0368(14) 0.0373(15) 0.0468(16) -0.0012(13) 0.0128(12) 0.0016(12)
C30 0.0333(14) 0.0412(16) 0.0411(15) -0.0010(13) 0.0078(11) 0.0012(12)
C31 0.0567(18) 0.0453(18) 0.0464(17) -0.0019(15) 0.0115(14) 0.0073(14)
C32 0.0614(19) 0.0414(17) 0.0560(19) 0.0034(16) 0.0096(15) 0.0042(14)
C33 0.0412(16) 0.062(2) 0.0455(18) 0.0079(16) 0.0062(13) -0.0030(14)
C34 0.065(2) 0.071(2) 0.0457(18) -0.0122(18) 0.0195(15) -0.0034(17)
C35 0.0607(19) 0.0449(17) 0.0556(19) -0.0056(16) 0.0169(15) 0.0020(14)
C36 0.0414(16) 0.0519(18) 0.0510(18) 0.0061(16) 0.0076(14) -0.0008(14)
C37 0.051(4) 0.070(6) 0.088(6) 0.001(4) -0.006(4) -0.026(4)
C38 0.087(4) 0.062(4) 0.148(9) 0.003(4) -0.002(4) -0.005(3)
C37D 0.068(11) 0.065(12) 0.049(10) -0.001(9) 0.044(9) -0.019(9)
C38D 0.093(11) 0.070(11) 0.125(17) 0.020(11) 0.012(11) -0.042(9)
N1 0.0535(15) 0.0424(15) 0.0554(16) 0.0079(13) 0.0201(13) -0.0028(12)
N2 0.0517(14) 0.0365(13) 0.0420(13) 0.0003(11) 0.0109(11) -0.0042(11)
N3 0.0525(14) 0.0437(14) 0.0415(13) 0.0010(11) 0.0087(11) -0.0052(11)
N4 0.126(3) 0.068(2) 0.0448(18) 0.0026(17) 0.0190(19) -0.023(2)
N5 0.0486(14) 0.0439(15) 0.0572(17) 0.0040(13) 0.0169(13) -0.0038(12)
N6 0.0401(12) 0.0355(12) 0.0456(14) 0.0015(11) 0.0113(10) -0.0002(10)
N7 0.0452(13) 0.0431(14) 0.0439(14) 0.0014(11) 0.0098(10) 0.0007(11)
N8 0.0627(19) 0.092(2) 0.060(2) 0.0194(19) 0.0087(15) -0.0156(17)
O1 0.0570(13) 0.0514(13) 0.0653(14) -0.0001(11) 0.0139(11) -0.0124(10)
O2 0.168(3) 0.0737(19) 0.0617(17) 0.0242(15) 0.0076(17) -0.0147(19)
O3 0.177(3) 0.134(3) 0.080(2) 0.0167(19) 0.076(2) -0.017(2)
O4 0.0415(12) 0.0681(14) 0.0605(13) 0.0079(11) 0.0024(10) -0.0001(10)
O5 0.0437(11) 0.0425(12) 0.0583(12) 0.0064(10) 0.0062(9) -0.0086(9)
O6 0.0510(12) 0.0524(13) 0.0601(13) -0.0009(10) 0.0095(10) -0.0123(10)
O7 0.112(2) 0.153(3) 0.0687(18) 0.0220(19) 0.0434(17) -0.0064(19)
O8 0.123(2) 0.089(2) 0.093(2) 0.0436(18) 0.0177(17) 0.0024(18)
O9 0.0631(15) 0.116(2) 0.0797(17) 0.0380(16) -0.0167(13) -0.0381(14)
O10 0.0611(14) 0.0677(15) 0.0700(15) 0.0158(13) -0.0080(11) -0.0250(11)

loop_
_atom_type_symbol
_atom_type_description
_atom_type_scat_dispersion_real
_atom_type_scat_dispersion_imag
_atom_type_scat_source
C C 0.0033 0.0016 'International Tables Vol C Tables 4.2.6.8 and 6.1.1.4'
H H 0.0000 0.0000 'International Tables Vol C Tables 4.2.6.8 and 6.1.1.4'
N N 0.0061 0.0033 'International Tables Vol C Tables 4.2.6.8 and 6.1.1.4'
O O 0.0106 0.0060 'International Tables Vol C Tables 4.2.6.8 and 6.1.1.4'

loop_
_geom_angle_atom_site_label_1
_geom_angle_atom_site_label_2
_geom_angle_atom_site_label_3
_geom_angle
O1 C1 N1 125.0(3)
O1 C1 N2 121.9(3)
N1 C1 N2 113.1(3)
C3 C2 N1 119.7(3)
C3 C2 C7 120.4(3)
N1 C2 C7 119.9(2)
C4 C3 C2 120.2(3)
C4 C3 H3 119.9
C2 C3 H3 119.9
C3 C4 C5 120.3(3)
C3 C4 H4 119.9
C5 C4 H4 119.9
C6 C5 C4 120.2(3)
C6 C5 H5 119.9
C4 C5 H5 119.9
C5 C6 C7 121.1(3)
C5 C6 H6 119.5
C7 C6 H6 119.5
C6 C7 C2 117.9(2)
C6 C7 C8 125.2(3)
C2 C7 C8 117.0(2)
C9 C8 N2 105.3(2)
C9 C8 C7 137.0(2)
N2 C8 C7 117.7(2)
C8 C9 C10 105.3(2)
C8 C9 C17 128.8(2)
C10 C9 C17 125.7(2)
N3 C10 C9 112.6(2)
N3 C10 C11 120.1(2)
C9 C10 C11 127.1(2)
C12 C11 C16 118.9(3)
C12 C11 C10 119.3(2)
C16 C11 C10 121.8(2)
C13 C12 C11 121.0(3)
C13 C12 H12 119.5
C11 C12 H12 119.5
C14 C13 C12 118.5(3)
C14 C13 H13 120.7
C12 C13 H13 120.7
C15 C14 C13 122.7(3)
C15 C14 N4 119.0(3)
C13 C14 N4 118.3(3)
C14 C15 C16 118.3(3)
C14 C15 H15 120.9
C16 C15 H15 120.9
C15 C16 C11 120.5(3)
C15 C16 H16 119.7
C11 C16 H16 119.7
O4 C17 O5 123.9(2)
O4 C17 C9 126.3(3)
O5 C17 C9 109.7(2)
O5 C18 C19 107.1(17)
O5 C18 H18A 110.3
C19 C18 H18A 110.3
O5 C18 H18B 110.3
C19 C18 H18B 110.3
H18A C18 H18B 108.5
C18 C19 H19A 109.5
C18 C19 H19B 109.5
H19A C19 H19B 109.5
C18 C19 H19C 109.5
H19A C19 H19C 109.5
H19B C19 H19C 109.5
C19D C18D O5 104.1(19)
C19D C18D H18C 110.9
O5 C18D H18C 110.9
C19D C18D H18D 110.9
O5 C18D H18D 110.9
H18C C18D H18D 109.0
C18D C19D H19D 109.5
C18D C19D H19E 109.5
H19D C19D H19E 109.5
C18D C19D H19F 109.5
H19D C19D H19F 109.5
H19E C19D H19F 109.5
O6 C20 N5 124.8(3)
O6 C20 N6 122.4(3)
N5 C20 N6 112.8(3)
N5 C21 C22 118.5(3)
N5 C21 C26 120.1(3)
C22 C21 C26 121.4(3)
C23 C22 C21 119.3(3)
C23 C22 H22 120.4
C21 C22 H22 120.4
C22 C23 C24 120.3(3)
C22 C23 H23 119.8
C24 C23 H23 119.8
C25 C24 C23 120.8(3)
C25 C24 H24 119.6
C23 C24 H24 119.6
C24 C25 C26 121.0(3)
C24 C25 H25 119.5
C26 C25 H25 119.5
C21 C26 C25 117.0(3)
C21 C26 C27 117.0(2)
C25 C26 C27 125.9(3)
N6 C27 C28 104.8(2)
N6 C27 C26 116.7(2)
C28 C27 C26 138.4(2)
C27 C28 C29 105.2(2)
C27 C28 C36 128.2(2)
C29 C28 C36 126.6(2)
N7 C29 C28 112.4(2)
N7 C29 C30 116.8(2)
C28 C29 C30 130.8(2)
C35 C30 C31 118.9(3)
C35 C30 C29 119.0(2)
C31 C30 C29 122.1(2)
C32 C31 C30 121.0(3)
C32 C31 H31 119.5
C30 C31 H31 119.5
C31 C32 C33 118.6(3)
C31 C32 H32 120.7
C33 C32 H32 120.7
C34 C33 C32 122.0(3)
C34 C33 N8 118.8(3)
C32 C33 N8 119.2(3)
C33 C34 C35 118.7(3)
C33 C34 H34 120.7
C35 C34 H34 120.7
C30 C35 C34 120.8(3)
C30 C35 H35 119.6
C34 C35 H35 119.6
O9 C36 O10 122.7(3)
O9 C36 C28 126.2(3)
O10 C36 C28 110.9(2)
C38 C37 O10 112.3(8)
C38 C37 H37A 109.1
O10 C37 H37A 109.1
C38 C37 H37B 109.1
O10 C37 H37B 109.1
H37A C37 H37B 107.9
C37 C38 H38A 109.5
C37 C38 H38B 109.5
H38A C38 H38B 109.5
C37 C38 H38C 109.5
H38A C38 H38C 109.5
H38B C38 H38C 109.5
O10 C37D C38D 104(2)
O10 C37D H37C 111.0
C38D C37D H37C 111.0
O10 C37D H37D 111.0
C38D C37D H37D 111.0
H37C C37D H37D 109.0
C37D C38D H38D 109.5
C37D C38D H38E 109.5
H38D C38D H38E 109.5
C37D C38D H38F 109.5
H38D C38D H38F 109.5
H38E C38D H38F 109.5
C1 N1 C2 126.0(3)
C1 N1 H1N 117.3(18)
C2 N1 H1N 116.6(18)
N3 N2 C8 113.2(2)
N3 N2 C1 120.5(2)
C8 N2 C1 126.3(2)
C10 N3 N2 103.6(2)
O3 N4 O2 123.2(3)
O3 N4 C14 118.5(4)
O2 N4 C14 118.3(4)
C20 N5 C21 126.1(3)
C20 N5 H5N 120.6(17)
C21 N5 H5N 113.1(17)
N7 N6 C27 113.5(2)
N7 N6 C20 119.1(2)
C27 N6 C20 127.1(2)
C29 N7 N6 104.1(2)
O8 N8 O7 124.0(3)
O8 N8 C33 118.0(3)
O7 N8 C33 118.1(4)
C17 O5 C18 115.1(13)
C17 O5 C18D 120.5(11)
C36 O10 C37D 117.5(14)
C36 O10 C37 119.1(6)

loop_
_geom_bond_atom_site_label_1
_geom_bond_atom_site_label_2
_geom_bond_distance
C1 O1 1.219(3)
C1 N1 1.343(4)
C1 N2 1.392(3)
C2 C3 1.382(4)
C2 N1 1.387(3)
C2 C7 1.396(4)
C3 C4 1.364(4)
C3 H3 0.9300
C4 C5 1.372(4)
C4 H4 0.9300
C5 C6 1.366(4)
C5 H5 0.9300
C6 C7 1.393(4)
C6 H6 0.9300
C7 C8 1.438(3)
C8 C9 1.371(4)
C8 N2 1.377(3)
C9 C10 1.415(3)
C9 C17 1.469(4)
C10 N3 1.319(3)
C10 C11 1.463(4)
C11 C12 1.373(4)
C11 C16 1.387(4)
C12 C13 1.367(4)
C12 H12 0.9300
C13 C14 1.361(4)
C13 H13 0.9300
C14 C15 1.360(4)
C14 N4 1.459(4)
C15 C16 1.376(4)
C15 H15 0.9300
C16 H16 0.9300
C17 O4 1.198(3)
C17 O5 1.323(3)
C18 O5 1.37(3)
C18 C19 1.56(3)
C18 H18A 0.9700
C18 H18B 0.9700
C19 H19A 0.9600
C19 H19B 0.9600
C19 H19C 0.9600
C18D C19D 1.41(4)
C18D O5 1.52(3)
C18D H18C 0.9700
C18D H18D 0.9700
C19D H19D 0.9600
C19D H19E 0.9600
C19D H19F 0.9600
C20 O6 1.216(3)
C20 N5 1.333(3)
C20 N6 1.399(3)
C21 N5 1.384(3)
C21 C22 1.391(4)
C21 C26 1.396(4)
C22 C23 1.368(4)
C22 H22 0.9300
C23 C24 1.374(4)
C23 H23 0.9300
C24 C25 1.360(4)
C24 H24 0.9300
C25 C26 1.406(3)
C25 H25 0.9300
C26 C27 1.443(4)
C27 N6 1.374(3)
C27 C28 1.388(4)
C28 C29 1.418(3)
C28 C36 1.473(4)
C29 N7 1.317(3)
C29 C30 1.479(4)
C30 C35 1.373(4)
C30 C31 1.382(4)
C31 C32 1.368(4)
C31 H31 0.9300
C32 C33 1.372(4)
C32 H32 0.9300
C33 C34 1.360(4)
C33 N8 1.462(4)
C34 C35 1.382(4)
C34 H34 0.9300
C35 H35 0.9300
C36 O9 1.184(3)
C36 O10 1.309(3)
C37 C38 1.389(15)
C37 O10 1.461(13)
C37 H37A 0.9700
C37 H37B 0.9700
C38 H38A 0.9600
C38 H38B 0.9600
C38 H38C 0.9600
C37D O10 1.44(4)
C37D C38D 1.51(5)
C37D H37C 0.9700
C37D H37D 0.9700
C38D H38D 0.9600
C38D H38E 0.9600
C38D H38F 0.9600
N1 H1N 0.92(3)
N2 N3 1.363(3)
N4 O3 1.206(4)
N4 O2 1.210(4)
N5 H5N 0.98(3)
N6 N7 1.362(3)
N8 O8 1.207(4)
N8 O7 1.209(4)

loop_
_geom_torsion_atom_site_label_1
_geom_torsion_atom_site_label_2
_geom_torsion_atom_site_label_3
_geom_torsion_atom_site_label_4
_geom_torsion
N1 C2 C3 C4 178.9(3)
C7 C2 C3 C4 -0.5(4)
C2 C3 C4 C5 1.3(5)
C3 C4 C5 C6 -0.9(5)
C4 C5 C6 C7 -0.1(5)
C5 C6 C7 C2 0.9(4)
C5 C6 C7 C8 -179.3(3)
C3 C2 C7 C6 -0.5(4)
N1 C2 C7 C6 -180.0(2)
C3 C2 C7 C8 179.6(2)
N1 C2 C7 C8 0.1(4)
C6 C7 C8 C9 1.3(5)
C2 C7 C8 C9 -178.8(3)
C6 C7 C8 N2 -179.6(2)
C2 C7 C8 N2 0.3(4)
N2 C8 C9 C10 0.5(3)
C7 C8 C9 C10 179.6(3)
N2 C8 C9 C17 -175.2(3)
C7 C8 C9 C17 4.0(5)
C8 C9 C10 N3 -0.4(3)
C17 C9 C10 N3 175.4(2)
C8 C9 C10 C11 174.8(3)
C17 C9 C10 C11 -9.4(4)
N3 C10 C11 C12 129.9(3)
C9 C10 C11 C12 -45.0(4)
N3 C10 C11 C16 -50.3(4)
C9 C10 C11 C16 134.8(3)
C16 C11 C12 C13 -0.9(4)
C10 C11 C12 C13 178.9(3)
C11 C12 C13 C14 -0.8(5)
C12 C13 C14 C15 1.6(5)
C12 C13 C14 N4 -177.7(3)
C13 C14 C15 C16 -0.8(5)
N4 C14 C15 C16 178.5(3)
C14 C15 C16 C11 -0.9(4)
C12 C11 C16 C15 1.8(4)
C10 C11 C16 C15 -178.0(3)
C8 C9 C17 O4 -42.1(4)
C10 C9 C17 O4 143.0(3)
C8 C9 C17 O5 138.6(3)
C10 C9 C17 O5 -36.2(4)
N5 C21 C22 C23 179.0(3)
C26 C21 C22 C23 -1.6(4)
C21 C22 C23 C24 -0.4(4)
C22 C23 C24 C25 1.6(5)
C23 C24 C25 C26 -0.7(4)
N5 C21 C26 C25 -178.2(2)
C22 C21 C26 C25 2.4(4)
N5 C21 C26 C27 2.2(4)
C22 C21 C26 C27 -177.2(2)
C24 C25 C26 C21 -1.2(4)
C24 C25 C26 C27 178.3(3)
C21 C26 C27 N6 -4.3(3)
C25 C26 C27 N6 176.2(2)
C21 C26 C27 C28 173.8(3)
C25 C26 C27 C28 -5.7(5)
N6 C27 C28 C29 0.6(3)
C26 C27 C28 C29 -177.7(3)
N6 C27 C28 C36 -177.7(3)
C26 C27 C28 C36 4.1(5)
C27 C28 C29 N7 -0.7(3)
C36 C28 C29 N7 177.6(3)
C27 C28 C29 C30 -179.8(3)
C36 C28 C29 C30 -1.5(4)
N7 C29 C30 C35 -60.8(3)
C28 C29 C30 C35 118.3(3)
N7 C29 C30 C31 117.9(3)
C28 C29 C30 C31 -62.9(4)
C35 C30 C31 C32 -1.3(4)
C29 C30 C31 C32 180.0(2)
C30 C31 C32 C33 -1.1(4)
C31 C32 C33 C34 2.5(4)
C31 C32 C33 N8 -176.2(3)
C32 C33 C34 C35 -1.4(4)
N8 C33 C34 C35 177.3(3)
C31 C30 C35 C34 2.4(4)
C29 C30 C35 C34 -178.9(2)
C33 C34 C35 C30 -1.1(4)
C27 C28 C36 O9 9.0(5)
C29 C28 C36 O9 -168.9(3)
C27 C28 C36 O10 -174.8(3)
C29 C28 C36 O10 7.3(4)
O1 C1 N1 C2 177.2(3)
N2 C1 N1 C2 -2.8(4)
C3 C2 N1 C1 -178.2(3)
C7 C2 N1 C1 1.3(4)
C9 C8 N2 N3 -0.4(3)
C7 C8 N2 N3 -179.8(2)
C9 C8 N2 C1 177.2(2)
C7 C8 N2 C1 -2.2(4)
O1 C1 N2 N3 0.8(4)
N1 C1 N2 N3 -179.3(2)
O1 C1 N2 C8 -176.7(2)
N1 C1 N2 C8 3.3(4)
C9 C10 N3 N2 0.2(3)
C11 C10 N3 N2 -175.4(2)
C8 N2 N3 C10 0.1(3)
C1 N2 N3 C10 -177.6(2)
C15 C14 N4 O3 161.9(3)
C13 C14 N4 O3 -18.7(5)
C15 C14 N4 O2 -19.0(4)
C13 C14 N4 O2 160.3(3)
O6 C20 N5 C21 -179.1(3)
N6 C20 N5 C21 0.8(4)
C22 C21 N5 C20 178.9(3)
C26 C21 N5 C20 -0.5(4)
C28 C27 N6 N7 -0.3(3)
C26 C27 N6 N7 178.3(2)
C28 C27 N6 C20 -173.4(2)
C26 C27 N6 C20 5.2(4)
O6 C20 N6 N7 3.8(4)
N5 C20 N6 N7 -176.2(2)
O6 C20 N6 C27 176.5(2)
N5 C20 N6 C27 -3.4(4)
C28 C29 N7 N6 0.4(3)
C30 C29 N7 N6 179.7(2)
C27 N6 N7 C29 -0.1(3)
C20 N6 N7 C29 173.6(2)
C34 C33 N8 O8 161.6(3)
C32 C33 N8 O8 -19.6(4)
C34 C33 N8 O7 -19.3(4)
C32 C33 N8 O7 159.5(3)
O4 C17 O5 C18 -3.6(17)
C9 C17 O5 C18 175.6(16)
O4 C17 O5 C18D 0.8(16)
C9 C17 O5 C18D -179.9(16)
C19 C18 O5 C17 160.0(16)
C19D C18D O5 C17 -160.7(19)
O9 C36 O10 C37D -0.6(18)
C28 C36 O10 C37D -177.0(18)
O9 C36 O10 C37 -10.7(7)
C28 C36 O10 C37 172.9(6)
C38D C37D O10 C36 -161.0(16)
C38 C37 O10 C36 -108.6(10)
